data_7721109
loop_
_publ_author_name
'Yardan, Alper'

_publ_section_title
;
 A Ligand in the Metal Salt Sea: Extreme Metal-to-Ligand Ratios and the
 Thermodynamic Driving Force of the Halogen Bond
;
_journal_name_full 'Dalton Transactions'
_journal_paper_doi 10.1039/D6DT00722H
_journal_year 2026
_chemical_formula_moiety 'C9 H13 Br Cl Mn N O4'
_chemical_formula_sum 'C9 H13 Br Cl Mn N O4'
_chemical_formula_weight 369.500
_space_group_IT_number 2
_space_group_name_Hall '-P 1'
_space_group_name_H-M_alt 'P -1'
_symmetry_cell_setting triclinic
_symmetry_Int_Tables_number 2
_symmetry_space_group_name_Hall '-P 1'
_symmetry_space_group_name_H-M 'P -1'
_audit_creation_method expo2.3
_audit_update_record
;
2026-05-12 deposited with the CCDC.	2026-06-02 downloaded from the CCDC.
;
_cell_angle_alpha 103.06(3)
_cell_angle_beta 99.84(2)
_cell_angle_gamma 95.33(3)
_cell_formula_units_Z 2
_cell_length_a 13.709(4)
_cell_length_b 11.736(3)
_cell_length_c 6.053(2)
_cell_measurement_reflns_used 4189
_cell_measurement_temperature 298(2)
_cell_measurement_theta_max 29.998
_cell_measurement_theta_min 2.503
_cell_volume 925.9(5)
_computing_structure_refinement EXPO2014
_computing_structure_solution EXPO2014
_diffrn_ambient_temperature 298(2)
_diffrn_measured_fraction_theta_full 1.000
_diffrn_measurement_device_type 'PANalytical EMPYREAN'
_diffrn_reflns_av_R_equivalents 0.000
_diffrn_reflns_number 4189
_diffrn_reflns_theta_full 29.998
_diffrn_reflns_theta_max 29.998
_diffrn_reflns_theta_min 2.503
_exptl_crystal_colour Black
_exptl_crystal_density_diffrn 1.320
_exptl_crystal_density_method 'not measured'
_exptl_crystal_description 'microcrystalline powder'
_pd_proc_ls_prof_R_factor 0.0687
_pd_proc_ls_prof_wR_factor 0.0891
_refine_ls_goodness_of_fit_all 1.529
_refine_ls_R_I_factor 0.0868
_cod_data_source_file d6dt00722h2.cif
_cod_data_source_block 'global_CCDC2'
_cod_database_code 7721109
_diffrn_radiation_tube_anode Cu

loop_
_symmetry_equiv_pos_site_id
_symmetry_equiv_pos_as_xyz
1 'x, y, z'
2 '-x, -y, -z'

loop_
_atom_site_type_symbol
_atom_site_label
_atom_site_fract_x
_atom_site_fract_y
_atom_site_fract_z
_atom_site_U_iso_or_equiv
_atom_site_occupancy
_atom_site_adp_type
C C1 0.7926 0.9235 0.3298 0.0380 1.0000 Uiso
C C2 0.8436 0.9436 0.5630 0.0380 1.0000 Uiso
C C3 0.9026 1.0493 0.6808 0.0380 1.0000 Uiso
C C4 0.9125 1.1420 0.5706 0.0380 1.0000 Uiso
Br Br1 0.9930 1.2879 0.7344 0.0380 1.0000 Uiso
C C5 0.8635 1.1272 0.3443 0.0380 1.0000 Uiso
C C6 0.8044 1.0192 0.2194 0.0380 1.0000 Uiso
C C7 0.7530 1.0130 -0.0140 0.0380 1.0000 Uiso
N N1 0.7102 0.9176 -0.1633 0.0380 1.0000 Uiso
C C8 0.6463 0.9180 -0.3794 0.0380 1.0000 Uiso
C C9 0.5404 0.8648 -0.3712 0.0380 1.0000 Uiso
O O1 0.5439 0.7613 -0.2854 0.0380 1.0000 Uiso
H H1 0.8348 0.8713 0.6474 0.0760 1.0000 Uiso
H H2 0.9412 1.0613 0.8596 0.0760 1.0000 Uiso
H H3 0.8706 1.1995 0.2591 0.0760 1.0000 Uiso
H H4 0.7506 1.0984 -0.0621 0.0760 1.0000 Uiso
H H5 0.6732 0.8613 -0.5222 0.0760 1.0000 Uiso
H H6 0.6453 1.0071 -0.4116 0.0760 1.0000 Uiso
H H7 0.5072 0.9307 -0.2565 0.0760 1.0000 Uiso
H H8 0.4927 0.8424 -0.5453 0.0760 1.0000 Uiso
H H9 0.5227 0.7792 -0.1335 0.0760 1.0000 Uiso
Mn Mn1 0.7016 0.7383 -0.1242 0.0127 1.0000 Uiso
O O2 0.7362 0.8228 0.2289 0.0380 1.0000 Uiso
Cl Cl1 0.7880 0.6039 -0.3211 0.0380 1.0000 Uiso
O O3 0.6465 0.5924 0.0303 0.0380 1.0000 Uiso
O O4 0.7544 0.4059 0.1305 0.0380 1.0000 Uiso
H H10 0.6291 0.6496 0.1568 0.0760 1.0000 Uiso
H H11 0.5844 0.5635 -0.0816 0.0760 1.0000 Uiso
H H12 0.7433 0.3193 0.0675 0.0760 1.0000 Uiso
H H13 0.7633 0.4377 0.0003 0.0760 1.0000 Uiso

loop_
_atom_site_aniso_label
_atom_site_aniso_U_11
_atom_site_aniso_U_22
_atom_site_aniso_U_33
_atom_site_aniso_U_23
_atom_site_aniso_U_13
_atom_site_aniso_U_12
Mn1 0.0610 0.0610 0.0610 0.0000 0.0000 0.0000
Cl1 0.0340 0.0340 0.0340 0.0000 0.0000 0.0000
Br1 0.0340 0.0340 0.0340 0.0000 0.0000 0.0000
O1 0.0340 0.0340 0.0340 0.0000 0.0000 0.0000
O2 0.0340 0.0340 0.0340 0.0000 0.0000 0.0000
O3 0.0340 0.0340 0.0340 0.0000 0.0000 0.0000
O4 0.0340 0.0340 0.0340 0.0000 0.0000 0.0000
N1 0.0340 0.0340 0.0340 0.0000 0.0000 0.0000
C1 0.0340 0.0340 0.0340 0.0000 0.0000 0.0000
C2 0.0340 0.0340 0.0340 0.0000 0.0000 0.0000
C3 0.0340 0.0340 0.0340 0.0000 0.0000 0.0000
C4 0.0340 0.0340 0.0340 0.0000 0.0000 0.0000
C5 0.0340 0.0340 0.0340 0.0000 0.0000 0.0000
C6 0.0340 0.0340 0.0340 0.0000 0.0000 0.0000
C7 0.0340 0.0340 0.0340 0.0000 0.0000 0.0000
C8 0.0340 0.0340 0.0340 0.0000 0.0000 0.0000
C9 0.0340 0.0340 0.0340 0.0000 0.0000 0.0000

loop_
_atom_type_symbol
_atom_type_description
_atom_type_scat_source
H Hydrogen 'International Tables Vol C Tables 4.2.6.8 and 6.1.1.4'
C Carbon 'International Tables Vol C Tables 4.2.6.8 and 6.1.1.4'
N Nitrogen 'International Tables Vol C Tables 4.2.6.8 and 6.1.1.4'
O Oxygen 'International Tables Vol C Tables 4.2.6.8 and 6.1.1.4'
Cl Chlorine 'International Tables Vol C Tables 4.2.6.8 and 6.1.1.4'
Mn Manganese 'International Tables Vol C Tables 4.2.6.8 and 6.1.1.4'
Br Bromine 'International Tables Vol C Tables 4.2.6.8 and 6.1.1.4'

loop_
_diffrn_radiation_wavelength
_diffrn_radiation_wavelength_wt
1.54060 1.00000
1.54443 0.50000
